data_7203208
loop_
_publ_author_name
'Gale, Philip A.'
'Light, Mark E.'
'Quesada, Roberto'

_publ_section_title
;
 Tetrakis(thiourea)platinum(ii) oxocarbodianions salts as molecular
 building blocks for the synthesis of hydrogen bonded networks in the
 solid state
;
_journal_issue 2
_journal_name_full CrystEngComm
_journal_page_first 178
_journal_paper_doi 10.1039/b516238f
_journal_volume 8
_journal_year 2006
_chemical_formula_moiety '3(Pt(S C N2 H4)4), 2Cl, 6((C H3)2S O), 2(C4 O4), 2((C H3)2C O)'
_chemical_formula_sum 'C38 H96 Cl2 N24 O16 Pt3 S18'
_chemical_formula_weight 2378.64
_chemical_name_systematic
;
?
;
_space_group_IT_number 14
_symmetry_cell_setting monoclinic
_symmetry_space_group_name_Hall '-P 2ybc'
_symmetry_space_group_name_H-M 'P 1 21/c 1'
_atom_sites_solution_hydrogens geom
_atom_sites_solution_primary direct
_atom_sites_solution_secondary difmap
_audit_creation_method SHELXL-97
_cell_angle_alpha 90.00
_cell_angle_beta 99.579(6)
_cell_angle_gamma 90.00
_cell_formula_units_Z 2
_cell_length_a 21.1828(16)
_cell_length_b 14.1183(13)
_cell_length_c 14.4599(14)
_cell_measurement_reflns_used 9997
_cell_measurement_temperature 120(2)
_cell_measurement_theta_max 27.48
_cell_measurement_theta_min 2.91
_cell_volume 4264.2(7)
_computing_cell_refinement 'DENZO (Otwinowski & Minor, 1997) & COLLECT (Hooft, R.W.W., 1998)'
_computing_data_collection 'COLLECT (Hooft, R.W.W., 1998)'
_computing_data_reduction 'DENZO (Otwinowski & Minor, 1997) & COLLECT (Hooft, R.W.W., 1998)'
_computing_molecular_graphics 'CAMERON (Watkin, et al., 1993)'
_computing_publication_material 'WINGX (Farrugia, 1998)'
_computing_structure_refinement 'SHELXL-97 (Sheldrick, 1997)'
_computing_structure_solution 'SHELXS-97 (Sheldrick, 1997)'
_diffrn_ambient_temperature 120(2)
_diffrn_detector_area_resol_mean 9.091
_diffrn_measured_fraction_theta_full 0.998
_diffrn_measured_fraction_theta_max 0.998
_diffrn_measurement_device_type 'Bruker-Nonius CCD camera on \k-goniostat'
_diffrn_measurement_method '\f & \w scans to fill the asymmetric unit'
_diffrn_radiation_monochromator graphite
_diffrn_radiation_source 'Bruker Nonius FR591 Rotating Anode'
_diffrn_radiation_type MoK\a
_diffrn_radiation_wavelength 0.71073
_diffrn_reflns_av_R_equivalents 0.0732
_diffrn_reflns_av_sigmaI/netI 0.0686
_diffrn_reflns_limit_h_max 27
_diffrn_reflns_limit_h_min -27
_diffrn_reflns_limit_k_max 17
_diffrn_reflns_limit_k_min -18
_diffrn_reflns_limit_l_max 18
_diffrn_reflns_limit_l_min -18
_diffrn_reflns_number 48953
_diffrn_reflns_theta_full 27.48
_diffrn_reflns_theta_max 27.48
_diffrn_reflns_theta_min 3.05
_diffrn_standards_number 0
_exptl_absorpt_coefficient_mu 5.479
_exptl_absorpt_correction_T_max 0.7713
_exptl_absorpt_correction_T_min 0.4070
_exptl_absorpt_correction_type multi-scan
_exptl_absorpt_process_details
;
SADABS V2.10 (Sheldrick, G.M., 2003)
;
_exptl_crystal_colour 'Pale Yellow'
_exptl_crystal_density_diffrn 1.853
_exptl_crystal_density_method 'not measured'
_exptl_crystal_description Slab
_exptl_crystal_F_000 2352
_exptl_crystal_size_max 0.2
_exptl_crystal_size_mid 0.2
_exptl_crystal_size_min 0.05
_refine_diff_density_max 1.605
_refine_diff_density_min -1.324
_refine_diff_density_rms 0.186
_refine_ls_extinction_method none
_refine_ls_goodness_of_fit_ref 1.038
_refine_ls_hydrogen_treatment constr
_refine_ls_matrix_type full
_refine_ls_number_parameters 465
_refine_ls_number_reflns 9760
_refine_ls_number_restraints 0
_refine_ls_restrained_S_all 1.038
_refine_ls_R_factor_all 0.0655
_refine_ls_R_factor_gt 0.0376
_refine_ls_shift/su_max 0.001
_refine_ls_shift/su_mean 0.000
_refine_ls_structure_factor_coef Fsqd
_refine_ls_weighting_details 'calc w=1/[\s^2^(Fo^2^)+(0.0270P)^2^+4.2275P] where P=(Fo^2^+2Fc^2^)/3'
_refine_ls_weighting_scheme calc
_refine_ls_wR_factor_gt 0.0694
_refine_ls_wR_factor_ref 0.0773
_reflns_number_gt 7356
_reflns_number_total 9760
_reflns_threshold_expression >2sigma(I)
_cod_data_source_file b516238f.txt
_cod_data_source_block 2005sot0271
_cod_depositor_comments
;
The following automatic conversions were performed:
'_symmetry_cell_setting' value 'Monoclinic' changed to 'monoclinic'
according to '/home/saulius/struct/CIF-dictionaries/cif_core.dic'
dictionary named 'cif_core.dic' version 2.4.1 from 2010-06-29.

Automatic conversion script
Id: cif_fix_enum 1527 2010-12-29 10:47:43Z saulius 
;
_cod_original_sg_symbol_H-M P2(1)/c
_cod_database_code 7203208

loop_
_symmetry_equiv_pos_as_xyz
'x, y, z'
'-x, y+1/2, -z+1/2'
'-x, -y, -z'
'x, -y-1/2, z-1/2'

loop_
_atom_site_label
_atom_site_type_symbol
_atom_site_fract_x
_atom_site_fract_y
_atom_site_fract_z
_atom_site_U_iso_or_equiv
_atom_site_adp_type
_atom_site_occupancy
_atom_site_symmetry_multiplicity
_atom_site_calc_flag
_atom_site_refinement_flags
_atom_site_disorder_assembly
_atom_site_disorder_group
Pt1 Pt 0.346033(9) 0.028778(13) 0.098598(13) 0.01373(6) Uani 1 1 d . . .
S1 S 0.34291(6) 0.10232(9) -0.04503(9) 0.0176(3) Uani 1 1 d . . .
S2 S 0.34366(6) -0.11465(9) 0.02126(9) 0.0192(3) Uani 1 1 d . . .
S3 S 0.37595(6) -0.04851(9) 0.24127(9) 0.0195(3) Uani 1 1 d . . .
S4 S 0.36489(6) 0.17213(9) 0.17721(9) 0.0201(3) Uani 1 1 d . . .
N1 N 0.2901(2) 0.0471(3) -0.2132(3) 0.0297(12) Uani 1 1 d . . .
H1A H 0.2585 0.0288 -0.2570 0.036 Uiso 1 1 calc R . .
H1B H 0.3281 0.0587 -0.2277 0.036 Uiso 1 1 calc R . .
N2 N 0.22323(19) 0.0394(3) -0.1048(3) 0.0224(10) Uani 1 1 d . . .
H2A H 0.1918 0.0211 -0.1489 0.027 Uiso 1 1 calc R . .
H2B H 0.2166 0.0459 -0.0467 0.027 Uiso 1 1 calc R . .
N3 N 0.2370(2) -0.1578(3) 0.0886(3) 0.0249(11) Uani 1 1 d . . .
H3A H 0.2092 -0.1979 0.1055 0.030 Uiso 1 1 calc R . .
H3B H 0.2292 -0.0965 0.0883 0.030 Uiso 1 1 calc R . .
N4 N 0.3023(2) -0.2802(3) 0.0637(3) 0.0255(11) Uani 1 1 d . . .
H4A H 0.2749 -0.3211 0.0805 0.031 Uiso 1 1 calc R . .
H4B H 0.3380 -0.3005 0.0468 0.031 Uiso 1 1 calc R . .
N5 N 0.2641(2) 0.0106(3) 0.2825(3) 0.0231(10) Uani 1 1 d . . .
H5A H 0.2363 0.0185 0.3209 0.028 Uiso 1 1 calc R . .
H5B H 0.2542 0.0283 0.2235 0.028 Uiso 1 1 calc R . .
N6 N 0.33427(19) -0.0537(3) 0.4021(3) 0.0205(10) Uani 1 1 d . . .
H6A H 0.3062 -0.0455 0.4400 0.025 Uiso 1 1 calc R . .
H6B H 0.3718 -0.0793 0.4233 0.025 Uiso 1 1 calc R . .
N7 N 0.34139(19) 0.3453(3) 0.1145(3) 0.0212(10) Uani 1 1 d . . .
H7A H 0.3177 0.3915 0.0863 0.025 Uiso 1 1 calc R . .
H7B H 0.3810 0.3566 0.1418 0.025 Uiso 1 1 calc R . .
N8 N 0.25848(19) 0.2426(3) 0.0751(3) 0.0190(10) Uani 1 1 d . . .
H8A H 0.2349 0.2889 0.0470 0.023 Uiso 1 1 calc R . .
H8B H 0.2424 0.1852 0.0760 0.023 Uiso 1 1 calc R . .
C1 C 0.2806(2) 0.0570(4) -0.1261(3) 0.0188(11) Uani 1 1 d . . .
C2 C 0.2898(2) -0.1892(4) 0.0637(4) 0.0201(12) Uani 1 1 d . . .
C3 C 0.3200(2) -0.0274(3) 0.3131(4) 0.0178(11) Uani 1 1 d . . .
C4 C 0.3175(2) 0.2593(4) 0.1159(3) 0.0178(12) Uani 1 1 d . . .
Pt2 Pt 0.0000 0.0000 0.0000 0.01188(7) Uani 1 2 d S . .
S5 S 0.06336(6) -0.13467(8) 0.03065(9) 0.0171(3) Uani 1 1 d . . .
S6 S -0.05392(6) -0.02595(9) 0.12575(9) 0.0170(3) Uani 1 1 d . . .
N9 N -0.04794(19) -0.2279(3) -0.0184(3) 0.0192(10) Uani 1 1 d . . .
H9A H -0.0705 -0.2805 -0.0269 0.023 Uiso 1 1 calc R . .
H9B H -0.0667 -0.1729 -0.0319 0.023 Uiso 1 1 calc R . .
N10 N 0.0415(2) -0.3167(3) 0.0346(3) 0.0221(10) Uani 1 1 d . . .
H10A H 0.0181 -0.3684 0.0256 0.026 Uiso 1 1 calc R . .
H10B H 0.0827 -0.3207 0.0566 0.026 Uiso 1 1 calc R . .
N11 N -0.0212(2) -0.0287(3) 0.3082(3) 0.0197(10) Uani 1 1 d . . .
H11A H 0.0053 -0.0250 0.3619 0.024 Uiso 1 1 calc R . .
H11B H -0.0622 -0.0384 0.3077 0.024 Uiso 1 1 calc R . .
N12 N 0.0624(2) -0.0051(3) 0.2296(3) 0.0191(10) Uani 1 1 d . . .
H12A H 0.0886 -0.0015 0.2836 0.023 Uiso 1 1 calc R . .
H12B H 0.0774 0.0010 0.1767 0.023 Uiso 1 1 calc R . .
C5 C 0.0144(2) -0.2317(3) 0.0147(3) 0.0173(11) Uani 1 1 d . . .
C6 C 0.0010(2) -0.0196(3) 0.2281(3) 0.0160(11) Uani 1 1 d . . .
O1 O 0.05534(16) 0.4560(2) -0.0128(2) 0.0208(8) Uani 1 1 d . . .
O2 O 0.15896(16) 0.4544(2) 0.1817(2) 0.0225(8) Uani 1 1 d . . .
O3 O 0.26994(16) 0.5158(2) 0.0630(3) 0.0203(8) Uani 1 1 d . . .
O4 O 0.16412(17) 0.5288(3) -0.1250(3) 0.0276(9) Uani 1 1 d . . .
C7 C 0.1136(2) 0.4757(3) 0.0108(4) 0.0159(11) Uani 1 1 d . . .
C8 C 0.1606(2) 0.4744(3) 0.0979(4) 0.0170(11) Uani 1 1 d . . .
C9 C 0.2101(2) 0.5040(3) 0.0446(4) 0.0163(11) Uani 1 1 d . . .
C10 C 0.1628(2) 0.5082(3) -0.0408(4) 0.0171(11) Uani 1 1 d . . .
S7 S 0.54357(7) 0.05539(11) 0.23294(11) 0.0356(4) Uani 1 1 d . . .
O5 O 0.58016(19) -0.0340(3) 0.2587(3) 0.0395(11) Uani 1 1 d . . .
C11 C 0.5162(3) 0.0474(4) 0.1107(4) 0.0306(14) Uani 1 1 d . . .
H11C H 0.5519 0.0297 0.0790 0.046 Uiso 1 1 calc R . .
H11D H 0.4990 0.1089 0.0870 0.046 Uiso 1 1 calc R . .
H11E H 0.4825 -0.0007 0.0984 0.046 Uiso 1 1 calc R . .
C12 C 0.6018(3) 0.1451(5) 0.2261(5) 0.062(2) Uani 1 1 d . . .
H12C H 0.6281 0.1539 0.2880 0.093 Uiso 1 1 calc R . .
H12D H 0.5801 0.2047 0.2056 0.093 Uiso 1 1 calc R . .
H12E H 0.6292 0.1261 0.1810 0.093 Uiso 1 1 calc R . .
S8 S 0.83009(8) 0.17269(11) 0.23990(11) 0.0374(4) Uani 1 1 d . . .
O6 O 0.82904(17) 0.1903(2) 0.3428(2) 0.0242(9) Uani 1 1 d . . .
C13 C 0.7773(3) 0.2575(5) 0.1785(5) 0.058(2) Uani 1 1 d . . .
H13A H 0.7340 0.2470 0.1917 0.088 Uiso 1 1 calc R . .
H13B H 0.7772 0.2510 0.1110 0.088 Uiso 1 1 calc R . .
H13C H 0.7916 0.3213 0.1988 0.088 Uiso 1 1 calc R . .
C14 C 0.9039(3) 0.2214(5) 0.2173(4) 0.0487(19) Uani 1 1 d . . .
H14A H 0.9092 0.2856 0.2432 0.073 Uiso 1 1 calc R . .
H14B H 0.9034 0.2237 0.1494 0.073 Uiso 1 1 calc R . .
H14C H 0.9395 0.1816 0.2468 0.073 Uiso 1 1 calc R . .
S9 S 0.48752(8) 0.70620(12) 0.02457(13) 0.0453(4) Uani 1 1 d . . .
O7 O 0.42905(17) 0.6507(2) 0.0323(3) 0.0301(9) Uani 1 1 d . . .
C15 C 0.5512(3) 0.6253(4) 0.0454(5) 0.0445(18) Uani 1 1 d . . .
H15A H 0.5500 0.5916 0.1043 0.067 Uiso 1 1 calc R . .
H15B H 0.5919 0.6595 0.0498 0.067 Uiso 1 1 calc R . .
H15C H 0.5474 0.5797 -0.0064 0.067 Uiso 1 1 calc R . .
C16 C 0.5057(3) 0.7729(4) 0.1300(4) 0.0335(15) Uani 1 1 d . . .
H16A H 0.4697 0.8150 0.1357 0.050 Uiso 1 1 calc R . .
H16B H 0.5443 0.8107 0.1287 0.050 Uiso 1 1 calc R . .
H16C H 0.5129 0.7296 0.1838 0.050 Uiso 1 1 calc R . .
O8 O 0.15788(17) 0.2981(3) -0.0714(3) 0.0271(9) Uani 1 1 d . . .
C17 C 0.0819(3) 0.2744(4) -0.2095(4) 0.0431(17) Uani 1 1 d . . .
H17A H 0.0678 0.2084 -0.2187 0.065 Uiso 1 1 calc R . .
H17B H 0.0816 0.3045 -0.2707 0.065 Uiso 1 1 calc R . .
H17C H 0.0528 0.3085 -0.1752 0.065 Uiso 1 1 calc R . .
C18 C 0.1499(3) 0.2771(5) -0.1531(4) 0.0338(16) Uani 1 1 d . . .
C19 C 0.2019(3) 0.2631(4) -0.2098(4) 0.0437(18) Uani 1 1 d . . .
H19A H 0.2434 0.2610 -0.1680 0.065 Uiso 1 1 calc R . .
H19B H 0.2016 0.3157 -0.2541 0.065 Uiso 1 1 calc R . .
H19C H 0.1949 0.2033 -0.2445 0.065 Uiso 1 1 calc R . .
Cl1 Cl 0.16742(6) 0.05792(9) 0.08790(9) 0.0187(3) Uani 1 1 d . . .

loop_
_atom_site_aniso_label
_atom_site_aniso_U_11
_atom_site_aniso_U_22
_atom_site_aniso_U_33
_atom_site_aniso_U_23
_atom_site_aniso_U_13
_atom_site_aniso_U_12
Pt1 0.01209(10) 0.01597(11) 0.01310(11) 0.00056(8) 0.00202(8) -0.00087(8)
S1 0.0172(7) 0.0216(7) 0.0141(7) 0.0028(6) 0.0028(6) -0.0031(5)
S2 0.0221(7) 0.0165(7) 0.0202(7) -0.0017(6) 0.0073(6) -0.0002(5)
S3 0.0185(7) 0.0244(7) 0.0156(7) 0.0049(6) 0.0031(6) 0.0046(6)
S4 0.0223(7) 0.0170(7) 0.0188(7) -0.0020(6) -0.0028(6) -0.0021(6)
N1 0.018(2) 0.055(3) 0.016(3) -0.005(2) 0.002(2) -0.006(2)
N2 0.016(2) 0.033(3) 0.018(2) -0.003(2) -0.0008(19) -0.002(2)
N3 0.023(3) 0.020(2) 0.032(3) -0.002(2) 0.006(2) -0.007(2)
N4 0.032(3) 0.015(2) 0.030(3) 0.001(2) 0.007(2) -0.005(2)
N5 0.015(2) 0.038(3) 0.018(2) 0.007(2) 0.0049(19) 0.006(2)
N6 0.015(2) 0.031(3) 0.016(2) 0.007(2) 0.0056(19) 0.0055(19)
N7 0.014(2) 0.023(3) 0.026(3) 0.003(2) -0.002(2) -0.0008(19)
N8 0.018(2) 0.012(2) 0.027(3) 0.0035(19) 0.001(2) 0.0034(18)
C1 0.021(3) 0.022(3) 0.014(3) 0.003(2) 0.003(2) 0.007(2)
C2 0.017(3) 0.024(3) 0.017(3) -0.002(2) -0.002(2) -0.003(2)
C3 0.017(3) 0.016(3) 0.018(3) 0.001(2) -0.002(2) -0.002(2)
C4 0.015(3) 0.028(3) 0.011(3) -0.001(2) 0.007(2) 0.000(2)
Pt2 0.01167(14) 0.01358(15) 0.01048(14) 0.00027(11) 0.00206(11) -0.00012(11)
S5 0.0145(6) 0.0136(7) 0.0230(7) 0.0021(6) 0.0031(6) 0.0000(5)
S6 0.0132(6) 0.0264(7) 0.0120(6) 0.0012(6) 0.0036(5) 0.0002(5)
N9 0.021(2) 0.010(2) 0.025(3) -0.0001(19) -0.001(2) -0.0041(18)
N10 0.018(2) 0.016(2) 0.030(3) -0.003(2) -0.003(2) -0.0070(19)
N11 0.016(2) 0.031(3) 0.013(2) -0.001(2) 0.0057(19) -0.0032(19)
N12 0.019(2) 0.030(3) 0.009(2) -0.0018(19) 0.0028(19) -0.0051(19)
C5 0.023(3) 0.019(3) 0.011(3) -0.002(2) 0.004(2) 0.003(2)
C6 0.020(3) 0.013(3) 0.015(3) 0.001(2) 0.002(2) 0.001(2)
O1 0.0140(18) 0.027(2) 0.020(2) -0.0006(17) 0.0004(16) -0.0035(15)
O2 0.022(2) 0.030(2) 0.015(2) 0.0037(17) 0.0012(16) -0.0038(16)
O3 0.0095(18) 0.024(2) 0.026(2) 0.0053(17) -0.0022(16) -0.0039(15)
O4 0.018(2) 0.048(3) 0.017(2) 0.0076(18) 0.0032(17) -0.0024(18)
C7 0.016(3) 0.012(3) 0.020(3) -0.001(2) 0.004(2) 0.005(2)
C8 0.019(3) 0.010(3) 0.022(3) 0.001(2) 0.004(2) 0.002(2)
C9 0.018(3) 0.011(3) 0.021(3) 0.001(2) 0.006(2) 0.002(2)
C10 0.016(3) 0.016(3) 0.020(3) -0.002(2) 0.004(2) -0.001(2)
S7 0.0332(9) 0.0420(9) 0.0326(9) -0.0019(8) 0.0084(7) 0.0002(7)
O5 0.030(2) 0.053(3) 0.036(3) 0.009(2) 0.007(2) 0.017(2)
C11 0.026(3) 0.042(4) 0.021(3) 0.003(3) -0.004(3) -0.001(3)
C12 0.062(5) 0.084(6) 0.044(5) -0.027(4) 0.019(4) -0.036(4)
S8 0.0545(11) 0.0283(9) 0.0265(9) -0.0002(7) -0.0021(8) -0.0042(8)
O6 0.028(2) 0.025(2) 0.018(2) -0.0031(16) -0.0004(17) 0.0053(17)
C13 0.060(5) 0.062(5) 0.041(5) 0.020(4) -0.024(4) -0.002(4)
C14 0.057(5) 0.063(5) 0.031(4) -0.006(3) 0.021(4) -0.002(4)
S9 0.0372(10) 0.0507(11) 0.0459(11) 0.0083(9) 0.0006(9) -0.0056(8)
O7 0.022(2) 0.029(2) 0.038(3) -0.0032(19) 0.0009(19) -0.0025(17)
C15 0.025(4) 0.056(4) 0.057(5) 0.000(4) 0.019(3) 0.004(3)
C16 0.028(3) 0.029(3) 0.040(4) -0.008(3) -0.005(3) -0.007(3)
O8 0.022(2) 0.030(2) 0.030(2) -0.0037(18) 0.0031(19) 0.0032(17)
C17 0.049(4) 0.038(4) 0.040(4) 0.008(3) 0.001(3) -0.006(3)
C18 0.022(3) 0.066(5) 0.014(3) -0.022(3) 0.006(3) -0.010(3)
C19 0.063(5) 0.030(4) 0.045(4) 0.007(3) 0.027(4) 0.004(3)
Cl1 0.0153(6) 0.0226(7) 0.0182(7) 0.0008(6) 0.0027(5) -0.0024(5)

loop_
_atom_type_symbol
_atom_type_description
_atom_type_scat_dispersion_real
_atom_type_scat_dispersion_imag
_atom_type_scat_source
C C 0.0033 0.0016 'International Tables Vol C Tables 4.2.6.8 and 6.1.1.4'
H H 0.0000 0.0000 'International Tables Vol C Tables 4.2.6.8 and 6.1.1.4'
N N 0.0061 0.0033 'International Tables Vol C Tables 4.2.6.8 and 6.1.1.4'
O O 0.0106 0.0060 'International Tables Vol C Tables 4.2.6.8 and 6.1.1.4'
S S 0.1246 0.1234 'International Tables Vol C Tables 4.2.6.8 and 6.1.1.4'
Pt Pt -1.7033 8.3905 'International Tables Vol C Tables 4.2.6.8 and 6.1.1.4'
Cl Cl 0.1484 0.1585 'International Tables Vol C Tables 4.2.6.8 and 6.1.1.4'

loop_
_geom_angle_atom_site_label_1
_geom_angle_atom_site_label_2
_geom_angle_atom_site_label_3
_geom_angle
_geom_angle_site_symmetry_1
_geom_angle_site_symmetry_3
_geom_angle_publ_flag
S2 Pt1 S1 87.92(5) . . ?
S2 Pt1 S4 171.43(5) . . ?
S1 Pt1 S4 91.44(5) . . ?
S2 Pt1 S3 89.94(5) . . ?
S1 Pt1 S3 165.83(4) . . ?
S4 Pt1 S3 88.59(5) . . ?
C1 S1 Pt1 110.22(17) . . ?
C2 S2 Pt1 108.85(18) . . ?
C3 S3 Pt1 109.85(18) . . ?
C4 S4 Pt1 109.27(18) . . ?
N1 C1 N2 119.6(5) . . ?
N1 C1 S1 117.7(4) . . ?
N2 C1 S1 122.5(4) . . ?
N3 C2 N4 120.9(5) . . ?
N3 C2 S2 122.2(4) . . ?
N4 C2 S2 116.8(4) . . ?
N5 C3 N6 119.4(5) . . ?
N5 C3 S3 122.7(4) . . ?
N6 C3 S3 117.9(4) . . ?
N8 C4 N7 119.8(5) . . ?
N8 C4 S4 122.0(4) . . ?
N7 C4 S4 118.1(4) . . ?
S5 Pt2 S5 180.00(5) 3 . ?
S5 Pt2 S6 86.28(4) 3 . ?
S5 Pt2 S6 93.72(4) . . ?
S5 Pt2 S6 93.72(4) 3 3 ?
S5 Pt2 S6 86.28(4) . 3 ?
S6 Pt2 S6 180.00(8) . 3 ?
C5 S5 Pt2 108.13(18) . . ?
C6 S6 Pt2 108.22(17) . . ?
N9 C5 N10 118.6(5) . . ?
N9 C5 S5 124.1(4) . . ?
N10 C5 S5 117.3(4) . . ?
N12 C6 N11 119.5(5) . . ?
N12 C6 S6 123.2(4) . . ?
N11 C6 S6 117.3(4) . . ?
O1 C7 C10 133.4(5) . . ?
O1 C7 C8 136.5(5) . . ?
C10 C7 C8 90.1(4) . . ?
O2 C8 C9 135.5(5) . . ?
O2 C8 C7 135.2(5) . . ?
C9 C8 C7 89.3(4) . . ?
O3 C9 C10 134.3(5) . . ?
O3 C9 C8 135.2(5) . . ?
C10 C9 C8 90.3(4) . . ?
O4 C10 C7 134.7(5) . . ?
O4 C10 C9 135.1(5) . . ?
C7 C10 C9 90.2(4) . . ?
O5 S7 C11 105.4(3) . . ?
O5 S7 C12 106.2(3) . . ?
C11 S7 C12 96.0(3) . . ?
O6 S8 C13 105.7(3) . . ?
O6 S8 C14 105.9(3) . . ?
C13 S8 C14 98.4(3) . . ?
O7 S9 C15 105.7(3) . . ?
O7 S9 C16 106.1(3) . . ?
C15 S9 C16 98.5(3) . . ?
O8 C18 C19 125.2(6) . . ?
O8 C18 C17 119.7(5) . . ?
C19 C18 C17 114.7(5) . . ?

loop_
_geom_bond_atom_site_label_1
_geom_bond_atom_site_label_2
_geom_bond_distance
_geom_bond_site_symmetry_2
_geom_bond_publ_flag
Pt1 S2 2.3097(13) . ?
Pt1 S1 2.3130(12) . ?
Pt1 S4 2.3231(13) . ?
Pt1 S3 2.3266(13) . ?
S1 C1 1.735(5) . ?
S2 C2 1.737(5) . ?
S3 C3 1.727(5) . ?
S4 C4 1.735(5) . ?
N1 C1 1.317(6) . ?
N2 C1 1.325(6) . ?
N3 C2 1.310(6) . ?
N4 C2 1.312(6) . ?
N5 C3 1.309(6) . ?
N6 C3 1.325(6) . ?
N7 C4 1.317(6) . ?
N8 C4 1.312(6) . ?
Pt2 S5 2.3269(12) 3 ?
Pt2 S5 2.3269(12) . ?
Pt2 S6 2.3316(12) . ?
Pt2 S6 2.3316(12) 3 ?
S5 C5 1.711(5) . ?
S6 C6 1.725(5) . ?
N9 C5 1.328(6) . ?
N10 C5 1.340(6) . ?
N11 C6 1.327(6) . ?
N12 C6 1.314(6) . ?
O1 C7 1.255(6) . ?
O2 C8 1.249(6) . ?
O3 C9 1.261(6) . ?
O4 C10 1.256(6) . ?
C7 C10 1.455(6) . ?
C7 C8 1.470(7) . ?
C8 C9 1.464(7) . ?
C9 C10 1.457(7) . ?
S7 O5 1.496(4) . ?
S7 C11 1.770(5) . ?
S7 C12 1.782(6) . ?
S8 O6 1.512(4) . ?
S8 C13 1.772(6) . ?
S8 C14 1.787(6) . ?
S9 O7 1.485(4) . ?
S9 C15 1.755(6) . ?
S9 C16 1.779(6) . ?
O8 C18 1.202(6) . ?
C17 C18 1.532(8) . ?
C18 C19 1.493(7) . ?

loop_
_geom_hbond_atom_site_label_D
_geom_hbond_atom_site_label_H
_geom_hbond_atom_site_label_A
_geom_hbond_distance_DH
_geom_hbond_distance_HA
_geom_hbond_distance_DA
_geom_hbond_angle_DHA
_geom_hbond_site_symmetry_A
N2 H2B Cl1 0.88 2.36 3.214(4) 163.2 .
N3 H3B Cl1 0.88 2.54 3.382(4) 159.8 .
N5 H5B Cl1 0.88 2.49 3.262(5) 146.8 .
N8 H8A O8 0.88 2.16 2.853(6) 134.9 .
N8 H8B Cl1 0.88 2.42 3.267(4) 160.6 .
N12 H12B Cl1 0.88 2.60 3.384(4) 149.4 .
N7 H7A O3 0.88 2.03 2.875(5) 161.6 .
N12 H12B S5 0.88 2.83 3.412(4) 125.0 .
N2 H2A S6 0.88 3.00 3.554(4) 123.2 3
N9 H9A O8 0.88 2.53 3.016(5) 115.8 3
N9 H9A O1 0.88 2.55 3.258(5) 137.9 3
N9 H9B Cl1 0.88 2.70 3.511(4) 154.6 3
N10 H10A O1 0.88 1.97 2.822(5) 161.9 3
N4 H4A O3 0.88 2.32 2.959(5) 129.8 1_545
N4 H4B O7 0.88 2.09 2.962(6) 169.8 1_545
N1 H1A O2 0.88 2.16 2.936(6) 146.8 4_565
N2 H2A O2 0.88 2.46 3.161(6) 137.3 4_565
N3 H3A O6 0.88 1.98 2.829(5) 162.6 2_645
N4 H4A O6 0.88 2.63 3.316(6) 135.5 2_645
N10 H10B O6 0.88 2.17 3.009(6) 158.1 2_645
N1 H1B O5 0.88 2.10 2.936(6) 159.6 3_655
N11 H11B O2 0.88 2.08 2.957(5) 172.3 2_545
N5 H5A O4 0.88 1.95 2.743(5) 149.4 4_566
N6 H6A O3 0.88 2.09 2.934(5) 159.5 4_566
N6 H6B O7 0.88 2.08 2.863(6) 147.2 4_566
N7 H7B O5 0.88 2.18 2.830(6) 130.7 2_655
N11 H11A O1 0.88 2.17 2.997(6) 156.0 4_566
N12 H12A O4 0.88 1.94 2.768(6) 156.9 4_566
